data_4083409
loop_
_publ_author_name
'Cesari, Cristiana'
'Sambri, Letizia'
'Zacchini, Stefano'
'Zanotti, Valerio'
'Mazzoni, Rita'

_publ_section_title
;
 Microwave-Assisted Synthesis of Functionalized Shvo-Type Complexes
;
_journal_issue 11
_journal_name_full Organometallics
_journal_page_first 2814
_journal_paper_doi 10.1021/om500335m
_journal_volume 33
_journal_year 2014
_chemical_formula_sum 'C62 H38 Br4 O6 Ru2'
_chemical_formula_weight 1400.70
_chemical_name_systematic
; 
 ? 
;
_space_group_IT_number 15
_symmetry_cell_setting monoclinic
_symmetry_space_group_name_Hall '-C 2yc'
_symmetry_space_group_name_H-M 'C 1 2/c 1'
_atom_sites_solution_hydrogens geom
_atom_sites_solution_primary direct
_atom_sites_solution_secondary difmap
_audit_creation_method SHELXL-97
_cell_angle_alpha 90.00
_cell_angle_beta 100.8750(10)
_cell_angle_gamma 90.00
_cell_formula_units_Z 4
_cell_length_a 27.2316(18)
_cell_length_b 9.6582(6)
_cell_length_c 20.5820(13)
_cell_measurement_reflns_used 9951
_cell_measurement_temperature 294(2)
_cell_measurement_theta_max 27.097
_cell_measurement_theta_min 2.242
_cell_volume 5316.0(6)
_computing_cell_refinement 'APEX2 (Bruker AXS, 2006)'
_computing_data_collection 'APEX2 (Bruker AXS, 2006)'
_computing_data_reduction 'SAINT (Bruker AXS, 2004)'
_computing_molecular_graphics 'ORTEPII (Johnson, 1996)'
_computing_publication_material 'XCIF (Bruker AXS, 2001)'
_computing_structure_refinement 'SHELXL-97 (Sheldrick, 1997)'
_computing_structure_solution 'SHELXS-97 (Sheldrick, 1990)'
_diffrn_ambient_temperature 294(2)
_diffrn_measured_fraction_theta_full 1.000
_diffrn_measured_fraction_theta_max 1.000
_diffrn_measurement_device_type 'CCD area detector'
_diffrn_measurement_method 'phi and omega scans'
_diffrn_radiation_monochromator graphite
_diffrn_radiation_source 'fine-focus sealed tube'
_diffrn_radiation_type MoK\a
_diffrn_radiation_wavelength 0.71073
_diffrn_reflns_av_R_equivalents 0.0222
_diffrn_reflns_av_sigmaI/netI 0.0166
_diffrn_reflns_limit_h_max 33
_diffrn_reflns_limit_h_min -33
_diffrn_reflns_limit_k_max 11
_diffrn_reflns_limit_k_min -11
_diffrn_reflns_limit_l_max 25
_diffrn_reflns_limit_l_min -25
_diffrn_reflns_number 26736
_diffrn_reflns_theta_full 25.99
_diffrn_reflns_theta_max 25.99
_diffrn_reflns_theta_min 1.52
_exptl_absorpt_coefficient_mu 3.628
_exptl_absorpt_correction_T_max 0.6306
_exptl_absorpt_correction_T_min 0.5163
_exptl_absorpt_correction_type empirical
_exptl_absorpt_process_details
; 
 Data were corrected for Lorentz polarization and absorption
 effects (empirical absorption correction SADABS).
 R(int) =  0.1022 (selected reflections only, before parameter refinement)
 R(int) =  0.0379 (selected reflections only, after parameter refinement)
;
_exptl_crystal_colour orange
_exptl_crystal_density_diffrn 1.750
_exptl_crystal_density_method 'not measured'
_exptl_crystal_description prism
_exptl_crystal_F_000 2744
_exptl_crystal_size_max 0.21
_exptl_crystal_size_mid 0.16
_exptl_crystal_size_min 0.14
_refine_diff_density_max 0.728
_refine_diff_density_min -0.679
_refine_diff_density_rms 0.061
_refine_ls_extinction_method none
_refine_ls_goodness_of_fit_ref 1.025
_refine_ls_hydrogen_treatment mixed
_refine_ls_matrix_type full
_refine_ls_number_parameters 336
_refine_ls_number_reflns 5212
_refine_ls_number_restraints 0
_refine_ls_restrained_S_all 1.025
_refine_ls_R_factor_all 0.0316
_refine_ls_R_factor_gt 0.0266
_refine_ls_shift/su_max 0.001
_refine_ls_shift/su_mean 0.000
_refine_ls_structure_factor_coef Fsqd
_refine_ls_weighting_details 'calc w=1/[\s^2^(Fo^2^)+(0.0385P)^2^+8.5032P] where P=(Fo^2^+2Fc^2^)/3'
_refine_ls_weighting_scheme calc
_refine_ls_wR_factor_gt 0.0695
_refine_ls_wR_factor_ref 0.0722
_reflns_number_gt 4637
_reflns_number_total 5212
_reflns_threshold_expression >2sigma(I)
_cod_data_source_file om500335m_si_001.cif
_cod_data_source_block 4c
_cod_depositor_comments
;
The following automatic conversions were performed:

'_symmetry_cell_setting' value 'Monoclinic' changed to 'monoclinic'
according to
/usr/data/users/saulius/crontab/automatic-downloads/rss-feeds/ACS/lib/dictionaries/cif_core.dic
dictionary named 'cif_core.dic' version 2.4.2 from 2011-04-26.

Automatic conversion script
Id: cif_fix_values 2281 2013-09-26 08:29:07Z andrius 

 Adding full bibliography for 4083408--4083409.cif.
;
_cod_original_sg_symbol_H-M C2/c
_cod_database_code 4083409

loop_
_symmetry_equiv_pos_as_xyz
'x, y, z'
'-x, y, -z+1/2'
'x+1/2, y+1/2, z'
'-x+1/2, y+1/2, -z+1/2'
'-x, -y, -z'
'x, -y, z-1/2'
'-x+1/2, -y+1/2, -z'
'x+1/2, -y+1/2, z-1/2'

loop_
_atom_site_label
_atom_site_type_symbol
_atom_site_fract_x
_atom_site_fract_y
_atom_site_fract_z
_atom_site_U_iso_or_equiv
_atom_site_adp_type
_atom_site_occupancy
_atom_site_symmetry_multiplicity
_atom_site_calc_flag
_atom_site_refinement_flags
Ru1 Ru 0.057483(7) 0.82307(2) 0.239531(9) 0.03087(7) Uani 1 1 d .
H1 H 0.0000 0.762(4) 0.2500 0.037 Uiso 1 2 d S
C1 C 0.07414(11) 0.9037(3) 0.32439(14) 0.0432(6) Uani 1 1 d .
C2 C 0.03971(12) 1.0017(3) 0.20369(15) 0.0497(7) Uani 1 1 d .
O1 O 0.08629(10) 0.9519(3) 0.37531(11) 0.0702(7) Uani 1 1 d .
O2 O 0.03071(12) 1.1091(3) 0.18320(14) 0.0845(9) Uani 1 1 d .
O3 O 0.02096(7) 0.49915(18) 0.20000(8) 0.0387(4) Uani 1 1 d .
H3 H 0.0000 0.497(4) 0.2500 0.046 Uiso 1 2 d S
C3 C 0.12880(9) 0.7209(3) 0.23746(12) 0.0323(5) Uani 1 1 d .
C4 C 0.10742(9) 0.7611(3) 0.17092(12) 0.0336(5) Uani 1 1 d .
C5 C 0.06121(9) 0.6871(3) 0.15062(12) 0.0329(5) Uani 1 1 d .
C6 C 0.05616(9) 0.5892(3) 0.20308(12) 0.0335(5) Uani 1 1 d .
C7 C 0.09689(9) 0.6162(3) 0.25826(12) 0.0332(5) Uani 1 1 d .
C8 C 0.02950(9) 0.6849(3) 0.08320(12) 0.0357(5) Uani 1 1 d .
C9 C 0.05140(11) 0.6791(3) 0.02730(13) 0.0475(7) Uani 1 1 d .
H9 H 0.0860 0.6768 0.0321 0.057 Uiso 1 1 calc R
C10 C 0.02203(12) 0.6769(4) -0.03535(14) 0.0552(8) Uani 1 1 d .
H10 H 0.0370 0.6742 -0.0723 0.066 Uiso 1 1 calc R
C11 C -0.02912(12) 0.6785(3) -0.04317(14) 0.0528(7) Uani 1 1 d .
H11 H -0.0488 0.6793 -0.0853 0.063 Uiso 1 1 calc R
C12 C -0.05085(11) 0.6791(3) 0.01158(15) 0.0503(7) Uani 1 1 d .
H12 H -0.0855 0.6773 0.0064 0.060 Uiso 1 1 calc R
C13 C -0.02189(10) 0.6822(3) 0.07477(13) 0.0416(6) Uani 1 1 d .
H13 H -0.0372 0.6826 0.1115 0.050 Uiso 1 1 calc R
C14 C 0.11152(9) 0.5254(3) 0.31713(13) 0.0385(6) Uani 1 1 d .
C15 C 0.10766(13) 0.3827(3) 0.30864(18) 0.0578(8) Uani 1 1 d .
H15 H 0.0924 0.3459 0.2681 0.069 Uiso 1 1 calc R
C16 C 0.12662(16) 0.2955(4) 0.3607(2) 0.0803(12) Uani 1 1 d .
H16 H 0.1242 0.2001 0.3547 0.096 Uiso 1 1 calc R
C17 C 0.14910(14) 0.3478(5) 0.4214(2) 0.0762(12) Uani 1 1 d .
H17 H 0.1619 0.2884 0.4560 0.091 Uiso 1 1 calc R
C18 C 0.15241(12) 0.4873(5) 0.42998(15) 0.0645(10) Uani 1 1 d .
H18 H 0.1673 0.5230 0.4709 0.077 Uiso 1 1 calc R
C19 C 0.13388(10) 0.5771(3) 0.37866(13) 0.0472(7) Uani 1 1 d .
H19 H 0.1364 0.6723 0.3854 0.057 Uiso 1 1 calc R
C20 C 0.13262(9) 0.8485(3) 0.12747(12) 0.0347(5) Uani 1 1 d .
C21 C 0.18176(10) 0.8187(3) 0.12289(13) 0.0413(6) Uani 1 1 d .
H21 H 0.1991 0.7508 0.1500 0.050 Uiso 1 1 calc R
C22 C 0.20543(11) 0.8886(3) 0.07855(14) 0.0499(7) Uani 1 1 d .
H22 H 0.2384 0.8681 0.0759 0.060 Uiso 1 1 calc R
C23 C 0.17951(11) 0.9883(3) 0.03872(13) 0.0484(7) Uani 1 1 d .
C24 C 0.13115(12) 1.0202(3) 0.04210(14) 0.0516(7) Uani 1 1 d .
H24 H 0.1141 1.0883 0.0148 0.062 Uiso 1 1 calc R
C25 C 0.10772(11) 0.9502(3) 0.08655(13) 0.0455(6) Uani 1 1 d .
H25 H 0.0748 0.9719 0.0889 0.055 Uiso 1 1 calc R
C26 C 0.17879(9) 0.7646(3) 0.27333(12) 0.0347(5) Uani 1 1 d .
C27 C 0.19019(10) 0.9035(3) 0.28545(13) 0.0421(6) Uani 1 1 d .
H27 H 0.1654 0.9700 0.2735 0.051 Uiso 1 1 calc R
C28 C 0.23798(11) 0.9445(3) 0.31514(14) 0.0478(7) Uani 1 1 d .
H28 H 0.2452 1.0376 0.3235 0.057 Uiso 1 1 calc R
C29 C 0.27445(10) 0.8460(3) 0.33209(14) 0.0474(7) Uani 1 1 d .
C30 C 0.26435(10) 0.7078(3) 0.32133(15) 0.0495(7) Uani 1 1 d .
H30 H 0.2894 0.6422 0.3333 0.059 Uiso 1 1 calc R
C31 C 0.21637(10) 0.6671(3) 0.29234(13) 0.0424(6) Uani 1 1 d .
H31 H 0.2092 0.5735 0.2855 0.051 Uiso 1 1 calc R
Br1 Br 0.211019(16) 1.08392(6) -0.02261(2) 0.09479(18) Uani 1 1 d .
Br2 Br 0.340129(13) 0.90401(5) 0.37102(2) 0.07793(13) Uani 1 1 d .

loop_
_atom_site_aniso_label
_atom_site_aniso_U_11
_atom_site_aniso_U_22
_atom_site_aniso_U_33
_atom_site_aniso_U_23
_atom_site_aniso_U_13
_atom_site_aniso_U_12
Ru1 0.02847(11) 0.03465(11) 0.02976(11) 0.00093(8) 0.00616(7) -0.00073(8)
C1 0.0453(15) 0.0423(15) 0.0417(15) -0.0037(12) 0.0075(12) -0.0009(12)
C2 0.0575(18) 0.0471(17) 0.0481(16) 0.0060(13) 0.0195(14) 0.0072(14)
O1 0.0909(18) 0.0707(15) 0.0458(12) -0.0163(11) 0.0049(12) -0.0110(14)
O2 0.122(2) 0.0524(15) 0.0880(19) 0.0275(14) 0.0414(17) 0.0240(15)
O3 0.0381(9) 0.0394(10) 0.0392(9) -0.0050(8) 0.0090(8) -0.0078(8)
C3 0.0291(12) 0.0357(12) 0.0327(12) 0.0015(10) 0.0078(9) 0.0016(10)
C4 0.0297(12) 0.0384(13) 0.0333(12) 0.0005(10) 0.0079(10) 0.0005(10)
C5 0.0308(12) 0.0382(13) 0.0304(11) -0.0027(10) 0.0075(10) 0.0010(10)
C6 0.0334(12) 0.0351(13) 0.0331(12) -0.0033(10) 0.0096(10) 0.0017(10)
C7 0.0313(12) 0.0359(13) 0.0329(12) 0.0005(10) 0.0072(10) -0.0004(10)
C8 0.0362(13) 0.0384(13) 0.0316(12) -0.0025(10) 0.0044(10) -0.0007(10)
C9 0.0390(15) 0.0664(19) 0.0375(14) -0.0044(13) 0.0082(11) -0.0024(13)
C10 0.0573(19) 0.077(2) 0.0317(14) -0.0028(14) 0.0098(13) -0.0082(16)
C11 0.0557(18) 0.0626(19) 0.0348(14) -0.0011(13) -0.0052(13) -0.0065(15)
C12 0.0386(15) 0.0591(18) 0.0488(16) -0.0035(14) -0.0030(12) -0.0011(13)
C13 0.0396(14) 0.0479(15) 0.0376(13) -0.0046(11) 0.0078(11) -0.0004(12)
C14 0.0320(13) 0.0463(15) 0.0384(13) 0.0090(11) 0.0100(10) 0.0016(11)
C15 0.062(2) 0.0457(17) 0.064(2) 0.0117(15) 0.0083(16) -0.0017(15)
C16 0.080(3) 0.054(2) 0.106(3) 0.036(2) 0.016(2) 0.0036(19)
C17 0.059(2) 0.093(3) 0.080(3) 0.052(2) 0.0186(19) 0.020(2)
C18 0.0447(17) 0.107(3) 0.0415(16) 0.0227(18) 0.0071(13) 0.0139(18)
C19 0.0401(15) 0.0641(19) 0.0378(14) 0.0073(13) 0.0089(11) 0.0051(13)
C20 0.0339(13) 0.0411(14) 0.0296(12) 0.0011(10) 0.0070(10) -0.0034(10)
C21 0.0372(14) 0.0491(15) 0.0382(13) 0.0079(12) 0.0081(11) 0.0026(11)
C22 0.0379(15) 0.069(2) 0.0458(15) 0.0039(14) 0.0153(12) -0.0065(14)
C23 0.0485(16) 0.0631(18) 0.0349(13) 0.0076(13) 0.0112(12) -0.0175(14)
C24 0.0583(18) 0.0561(18) 0.0402(15) 0.0150(13) 0.0090(13) 0.0000(14)
C25 0.0405(14) 0.0557(17) 0.0415(14) 0.0092(13) 0.0111(12) 0.0062(13)
C26 0.0303(12) 0.0447(14) 0.0296(11) 0.0045(10) 0.0071(9) -0.0021(10)
C27 0.0343(13) 0.0473(15) 0.0440(14) 0.0027(12) 0.0056(11) -0.0011(11)
C28 0.0410(15) 0.0538(17) 0.0479(15) -0.0017(13) 0.0062(12) -0.0126(13)
C29 0.0314(14) 0.071(2) 0.0373(14) 0.0039(13) 0.0005(11) -0.0106(13)
C30 0.0338(14) 0.0628(19) 0.0492(16) 0.0111(14) 0.0014(12) 0.0054(13)
C31 0.0374(14) 0.0454(15) 0.0435(14) 0.0049(12) 0.0052(11) 0.0011(11)
Br1 0.0710(3) 0.1399(4) 0.0766(3) 0.0527(3) 0.0219(2) -0.0245(3)
Br2 0.03991(18) 0.1053(3) 0.0791(3) 0.0084(2) -0.01303(16) -0.01967(18)

loop_
_atom_type_symbol
_atom_type_description
_atom_type_scat_dispersion_real
_atom_type_scat_dispersion_imag
_atom_type_scat_source
C C 0.0033 0.0016 'International Tables Vol C Tables 4.2.6.8 and 6.1.1.4'
H H 0.0000 0.0000 'International Tables Vol C Tables 4.2.6.8 and 6.1.1.4'
O O 0.0106 0.0060 'International Tables Vol C Tables 4.2.6.8 and 6.1.1.4'
Br Br -0.2901 2.4595 'International Tables Vol C Tables 4.2.6.8 and 6.1.1.4'
Ru Ru -1.2594 0.8363 'International Tables Vol C Tables 4.2.6.8 and 6.1.1.4'

loop_
_geom_angle_atom_site_label_1
_geom_angle_atom_site_label_2
_geom_angle_atom_site_label_3
_geom_angle
C1 Ru1 C2 89.08(13)
C1 Ru1 C3 98.34(11)
C2 Ru1 C3 124.32(11)
C1 Ru1 C4 129.11(11)
C2 Ru1 C4 98.01(11)
C3 Ru1 C4 38.06(9)
C1 Ru1 C7 100.54(10)
C2 Ru1 C7 160.56(11)
C3 Ru1 C7 37.94(9)
C4 Ru1 C7 62.82(9)
C1 Ru1 C5 160.90(11)
C2 Ru1 C5 104.99(11)
C3 Ru1 C5 63.13(9)
C4 Ru1 C5 37.37(9)
C7 Ru1 C5 62.31(9)
C1 Ru1 C6 132.09(10)
C2 Ru1 C6 138.70(11)
C3 Ru1 C6 61.68(9)
C4 Ru1 C6 61.18(9)
C7 Ru1 C6 36.37(8)
C5 Ru1 C6 36.55(8)
C1 Ru1 H1 95.2(5)
C2 Ru1 H1 100.9(11)
C3 Ru1 H1 132.7(12)
C4 Ru1 H1 131.8(9)
C7 Ru1 H1 95.1(12)
C5 Ru1 H1 94.7(8)
C6 Ru1 H1 75.7(11)
O1 C1 Ru1 177.0(3)
O2 C2 Ru1 177.7(3)
C6 O3 H3 114.7(14)
C4 C3 C7 108.2(2)
C4 C3 C26 124.5(2)
C7 C3 C26 126.7(2)
C4 C3 Ru1 72.24(13)
C7 C3 Ru1 74.04(14)
C26 C3 Ru1 126.67(17)
C3 C4 C5 108.5(2)
C3 C4 C20 125.2(2)
C5 C4 C20 125.8(2)
C3 C4 Ru1 69.70(13)
C5 C4 Ru1 73.22(13)
C20 C4 Ru1 129.56(18)
C4 C5 C6 107.8(2)
C4 C5 C8 126.8(2)
C6 C5 C8 124.1(2)
C4 C5 Ru1 69.41(13)
C6 C5 Ru1 75.76(13)
C8 C5 Ru1 130.75(17)
O3 C6 C7 127.7(2)
O3 C6 C5 125.0(2)
C7 C6 C5 107.3(2)
O3 C6 Ru1 128.62(17)
C7 C6 Ru1 67.63(13)
C5 C6 Ru1 67.70(13)
C3 C7 C6 107.8(2)
C3 C7 C14 124.6(2)
C6 C7 C14 125.3(2)
C3 C7 Ru1 68.02(13)
C6 C7 Ru1 76.00(14)
C14 C7 Ru1 134.71(18)
C13 C8 C9 118.6(2)
C13 C8 C5 120.9(2)
C9 C8 C5 120.4(2)
C10 C9 C8 120.5(3)
C10 C9 H9 119.7
C8 C9 H9 119.7
C11 C10 C9 120.3(3)
C11 C10 H10 119.8
C9 C10 H10 119.8
C12 C11 C10 119.4(3)
C12 C11 H11 120.3
C10 C11 H11 120.3
C11 C12 C13 121.0(3)
C11 C12 H12 119.5
C13 C12 H12 119.5
C8 C13 C12 120.1(3)
C8 C13 H13 119.9
C12 C13 H13 119.9
C19 C14 C15 118.7(3)
C19 C14 C7 122.3(2)
C15 C14 C7 118.7(3)
C16 C15 C14 119.8(3)
C16 C15 H15 120.1
C14 C15 H15 120.1
C17 C16 C15 121.0(4)
C17 C16 H16 119.5
C15 C16 H16 119.5
C18 C17 C16 119.2(3)
C18 C17 H17 120.4
C16 C17 H17 120.4
C17 C18 C19 121.0(4)
C17 C18 H18 119.5
C19 C18 H18 119.5
C18 C19 C14 120.2(3)
C18 C19 H19 119.9
C14 C19 H19 119.9
C25 C20 C21 118.2(2)
C25 C20 C4 122.6(2)
C21 C20 C4 118.9(2)
C22 C21 C20 121.1(3)
C22 C21 H21 119.4
C20 C21 H21 119.4
C23 C22 C21 119.0(3)
C23 C22 H22 120.5
C21 C22 H22 120.5
C24 C23 C22 121.3(2)
C24 C23 Br1 119.1(2)
C22 C23 Br1 119.6(2)
C23 C24 C25 119.5(3)
C23 C24 H24 120.3
C25 C24 H24 120.3
C20 C25 C24 120.9(3)
C20 C25 H25 119.5
C24 C25 H25 119.5
C27 C26 C31 118.4(2)
C27 C26 C3 121.2(2)
C31 C26 C3 120.3(2)
C28 C27 C26 120.9(3)
C28 C27 H27 119.5
C26 C27 H27 119.5
C29 C28 C27 119.3(3)
C29 C28 H28 120.4
C27 C28 H28 120.4
C28 C29 C30 121.3(3)
C28 C29 Br2 118.8(2)
C30 C29 Br2 119.9(2)
C29 C30 C31 119.3(3)
C29 C30 H30 120.4
C31 C30 H30 120.4
C30 C31 C26 120.8(3)
C30 C31 H31 119.6
C26 C31 H31 119.6

loop_
_geom_bond_atom_site_label_1
_geom_bond_atom_site_label_2
_geom_bond_distance
Ru1 C1 1.888(3)
Ru1 C2 1.902(3)
Ru1 C3 2.186(2)
Ru1 C4 2.220(2)
Ru1 C7 2.267(2)
Ru1 C5 2.270(2)
Ru1 C6 2.378(2)
Ru1 H1 1.724(13)
C1 O1 1.138(3)
C2 O2 1.129(4)
O3 C6 1.287(3)
O3 H3 1.2676(19)
C3 C4 1.437(3)
C3 C7 1.449(3)
C3 C26 1.483(3)
C4 C5 1.439(3)
C4 C20 1.488(3)
C5 C6 1.461(3)
C5 C8 1.490(3)
C6 C7 1.454(3)
C7 C14 1.488(3)
C8 C13 1.378(4)
C8 C9 1.393(4)
C9 C10 1.383(4)
C9 H9 0.9300
C10 C11 1.372(5)
C10 H10 0.9300
C11 C12 1.368(4)
C11 H11 0.9300
C12 C13 1.388(4)
C12 H12 0.9300
C13 H13 0.9300
C14 C19 1.391(4)
C14 C15 1.391(4)
C15 C16 1.384(5)
C15 H15 0.9300
C16 C17 1.378(6)
C16 H16 0.9300
C17 C18 1.359(6)
C17 H17 0.9300
C18 C19 1.387(4)
C18 H18 0.9300
C19 H19 0.9300
C20 C25 1.386(4)
C20 C21 1.389(4)
C21 C22 1.388(4)
C21 H21 0.9300
C22 C23 1.371(4)
C22 H22 0.9300
C23 C24 1.367(4)
C23 Br1 1.895(3)
C24 C25 1.386(4)
C24 H24 0.9300
C25 H25 0.9300
C26 C27 1.389(4)
C26 C31 1.392(4)
C27 C28 1.387(4)
C27 H27 0.9300
C28 C29 1.371(4)
C28 H28 0.9300
C29 C30 1.372(4)
C29 Br2 1.901(3)
C30 C31 1.387(4)
C30 H30 0.9300
C31 H31 0.9300

loop_
_geom_hbond_atom_site_label_D
_geom_hbond_atom_site_label_H
_geom_hbond_atom_site_label_A
_geom_hbond_distance_DH
_geom_hbond_distance_HA
_geom_hbond_distance_DA
_geom_hbond_angle_DHA
_geom_hbond_site_symmetry_A
O3 H3 O3 1.2676(19) 1.2676(19) 2.535(3) 178(4) 2

loop_
_geom_torsion_atom_site_label_1
_geom_torsion_atom_site_label_2
_geom_torsion_atom_site_label_3
_geom_torsion_atom_site_label_4
_geom_torsion
C2 Ru1 C1 O1 -102(5)
C3 Ru1 C1 O1 23(5)
C4 Ru1 C1 O1 -2(5)
C7 Ru1 C1 O1 61(5)
C5 Ru1 C1 O1 36(5)
C6 Ru1 C1 O1 82(5)
C1 Ru1 C2 O2 59(7)
C3 Ru1 C2 O2 -40(7)
C4 Ru1 C2 O2 -70(7)
C7 Ru1 C2 O2 -61(7)
C5 Ru1 C2 O2 -108(7)
C6 Ru1 C2 O2 -125(7)
C1 Ru1 C3 C4 -147.87(16)
C2 Ru1 C3 C4 -53.26(19)
C7 Ru1 C3 C4 115.7(2)
C5 Ru1 C3 C4 37.05(14)
C6 Ru1 C3 C4 78.45(15)
C1 Ru1 C3 C7 96.47(15)
C2 Ru1 C3 C7 -168.92(16)
C4 Ru1 C3 C7 -115.7(2)
C5 Ru1 C3 C7 -78.62(15)
C6 Ru1 C3 C7 -37.21(13)
C1 Ru1 C3 C26 -27.7(2)
C2 Ru1 C3 C26 66.9(2)
C4 Ru1 C3 C26 120.2(3)
C7 Ru1 C3 C26 -124.2(3)
C5 Ru1 C3 C26 157.2(2)
C6 Ru1 C3 C26 -161.4(2)
C7 C3 C4 C5 2.5(3)
C26 C3 C4 C5 173.9(2)
Ru1 C3 C4 C5 -63.37(17)
C7 C3 C4 C20 -169.4(2)
C26 C3 C4 C20 2.0(4)
Ru1 C3 C4 C20 124.8(2)
C7 C3 C4 Ru1 65.84(17)
C26 C3 C4 Ru1 -122.7(2)
C1 Ru1 C4 C3 42.7(2)
C2 Ru1 C4 C3 138.06(16)
C7 Ru1 C4 C3 -38.53(14)
C5 Ru1 C4 C3 -117.7(2)
C6 Ru1 C4 C3 -79.89(15)
C1 Ru1 C4 C5 160.39(15)
C2 Ru1 C4 C5 -104.25(17)
C3 Ru1 C4 C5 117.7(2)
C7 Ru1 C4 C5 79.15(15)
C6 Ru1 C4 C5 37.79(14)
C1 Ru1 C4 C20 -76.8(2)
C2 Ru1 C4 C20 18.6(2)
C3 Ru1 C4 C20 -119.5(3)
C7 Ru1 C4 C20 -158.0(2)
C5 Ru1 C4 C20 122.9(3)
C6 Ru1 C4 C20 160.7(2)
C3 C4 C5 C6 -5.5(3)
C20 C4 C5 C6 166.3(2)
Ru1 C4 C5 C6 -66.62(16)
C3 C4 C5 C8 -172.7(2)
C20 C4 C5 C8 -0.9(4)
Ru1 C4 C5 C8 126.1(2)
C3 C4 C5 Ru1 61.13(17)
C20 C4 C5 Ru1 -127.1(2)
C1 Ru1 C5 C4 -52.7(4)
C2 Ru1 C5 C4 83.51(17)
C3 Ru1 C5 C4 -37.73(14)
C7 Ru1 C5 C4 -80.63(15)
C6 Ru1 C5 C4 -115.6(2)
C1 Ru1 C5 C6 62.9(4)
C2 Ru1 C5 C6 -160.86(15)
C3 Ru1 C5 C6 77.90(15)
C4 Ru1 C5 C6 115.6(2)
C7 Ru1 C5 C6 35.01(13)
C1 Ru1 C5 C8 -174.1(3)
C2 Ru1 C5 C8 -37.9(3)
C3 Ru1 C5 C8 -159.1(3)
C4 Ru1 C5 C8 -121.4(3)
C7 Ru1 C5 C8 158.0(3)
C6 Ru1 C5 C8 123.0(3)
C4 C5 C6 O3 -175.1(2)
C8 C5 C6 O3 -7.5(4)
Ru1 C5 C6 O3 122.4(2)
C4 C5 C6 C7 6.4(3)
C8 C5 C6 C7 174.1(2)
Ru1 C5 C6 C7 -56.05(16)
C4 C5 C6 Ru1 62.44(16)
C8 C5 C6 Ru1 -129.9(2)
C1 Ru1 C6 O3 85.3(3)
C2 Ru1 C6 O3 -89.1(3)
C3 Ru1 C6 O3 160.0(2)
C4 Ru1 C6 O3 -156.5(2)
C7 Ru1 C6 O3 121.1(3)
C5 Ru1 C6 O3 -117.8(3)
C1 Ru1 C6 C7 -35.8(2)
C2 Ru1 C6 C7 149.74(18)
C3 Ru1 C6 C7 38.83(14)
C4 Ru1 C6 C7 82.41(15)
C5 Ru1 C6 C7 121.1(2)
C1 Ru1 C6 C5 -156.88(16)
C2 Ru1 C6 C5 28.7(2)
C3 Ru1 C6 C5 -82.24(15)
C4 Ru1 C6 C5 -38.65(14)
C7 Ru1 C6 C5 -121.1(2)
C4 C3 C7 C6 1.5(3)
C26 C3 C7 C6 -169.6(2)
Ru1 C3 C7 C6 66.19(17)
C4 C3 C7 C14 165.3(2)
C26 C3 C7 C14 -5.9(4)
Ru1 C3 C7 C14 -130.0(2)
C4 C3 C7 Ru1 -64.65(16)
C26 C3 C7 Ru1 124.2(3)
O3 C6 C7 C3 176.7(2)
C5 C6 C7 C3 -4.9(3)
Ru1 C6 C7 C3 -60.97(16)
O3 C6 C7 C14 13.1(4)
C5 C6 C7 C14 -168.5(2)
Ru1 C6 C7 C14 135.4(2)
O3 C6 C7 Ru1 -122.3(2)
C5 C6 C7 Ru1 56.10(16)
C1 Ru1 C7 C3 -90.07(15)
C2 Ru1 C7 C3 28.5(4)
C4 Ru1 C7 C3 38.66(13)
C5 Ru1 C7 C3 80.97(15)
C6 Ru1 C7 C3 116.14(19)
C1 Ru1 C7 C6 153.78(15)
C2 Ru1 C7 C6 -87.7(4)
C3 Ru1 C7 C6 -116.14(19)
C4 Ru1 C7 C6 -77.48(14)
C5 Ru1 C7 C6 -35.17(13)
C1 Ru1 C7 C14 27.5(3)
C2 Ru1 C7 C14 146.1(3)
C3 Ru1 C7 C14 117.6(3)
C4 Ru1 C7 C14 156.2(3)
C5 Ru1 C7 C14 -161.5(3)
C6 Ru1 C7 C14 -126.3(3)
C4 C5 C8 C13 -143.2(3)
C6 C5 C8 C13 51.5(4)
Ru1 C5 C8 C13 -49.5(3)
C4 C5 C8 C9 39.8(4)
C6 C5 C8 C9 -125.5(3)
Ru1 C5 C8 C9 133.5(2)
C13 C8 C9 C10 2.8(4)
C5 C8 C9 C10 179.9(3)
C8 C9 C10 C11 -0.8(5)
C9 C10 C11 C12 -1.6(5)
C10 C11 C12 C13 2.0(5)
C9 C8 C13 C12 -2.4(4)
C5 C8 C13 C12 -179.4(3)
C11 C12 C13 C8 0.0(5)
C3 C7 C14 C19 47.6(4)
C6 C7 C14 C19 -151.4(3)
Ru1 C7 C14 C19 -44.9(4)
C3 C7 C14 C15 -125.3(3)
C6 C7 C14 C15 35.7(4)
Ru1 C7 C14 C15 142.2(2)
C19 C14 C15 C16 -1.0(5)
C7 C14 C15 C16 172.2(3)
C14 C15 C16 C17 0.4(6)
C15 C16 C17 C18 0.3(6)
C16 C17 C18 C19 -0.5(5)
C17 C18 C19 C14 -0.1(5)
C15 C14 C19 C18 0.8(4)
C7 C14 C19 C18 -172.1(3)
C3 C4 C20 C25 -139.6(3)
C5 C4 C20 C25 49.9(4)
Ru1 C4 C20 C25 -47.8(3)
C3 C4 C20 C21 46.6(4)
C5 C4 C20 C21 -123.9(3)
Ru1 C4 C20 C21 138.4(2)
C25 C20 C21 C22 -0.1(4)
C4 C20 C21 C22 174.0(3)
C20 C21 C22 C23 -0.1(5)
C21 C22 C23 C24 0.2(5)
C21 C22 C23 Br1 -179.5(2)
C22 C23 C24 C25 -0.1(5)
Br1 C23 C24 C25 179.6(2)
C21 C20 C25 C24 0.2(4)
C4 C20 C25 C24 -173.6(3)
C23 C24 C25 C20 -0.1(5)
C4 C3 C26 C27 60.5(3)
C7 C3 C26 C27 -129.6(3)
Ru1 C3 C26 C27 -32.3(3)
C4 C3 C26 C31 -115.8(3)
C7 C3 C26 C31 54.1(4)
Ru1 C3 C26 C31 151.4(2)
C31 C26 C27 C28 0.7(4)
C3 C26 C27 C28 -175.7(2)
C26 C27 C28 C29 0.6(4)
C27 C28 C29 C30 -1.2(4)
C27 C28 C29 Br2 178.7(2)
C28 C29 C30 C31 0.4(5)
Br2 C29 C30 C31 -179.4(2)
C29 C30 C31 C26 0.9(4)
C27 C26 C31 C30 -1.4(4)
C3 C26 C31 C30 175.0(2)
